data_7121736
loop_
_publ_author_name
'Hanke, Felix'
'Pugh, Chloe J.'
'Kay, Ellis F.'
'Taylor, Joshua B.'
'Todd, Stephen M.'
'Robertson, Craig M.'
'Slater, Benjamin J.'
'Steiner, Alexander'

_publ_section_title
;
 The simplest supramolecular helix.
;
_journal_issue 47
_journal_name_full 'Chemical communications (Cambridge, England)'
_journal_page_first 6012
_journal_page_last 6015
_journal_paper_doi 10.1039/c8cc03295e
_journal_volume 54
_journal_year 2018
_chemical_formula_moiety 'C4 H11 N'
_chemical_formula_sum 'C4 H11 N'
_chemical_formula_weight 73.14
_chemical_melting_point 223
_chemical_name_common diethylamine
_chemical_name_systematic diethylamine
_space_group_crystal_system monoclinic
_space_group_IT_number 14
_space_group_name_Hall '-P 2yn'
_space_group_name_H-M_alt 'P 1 21/n 1'
_symmetry_space_group_name_Hall '-P 2yn'
_symmetry_space_group_name_H-M 'P 1 21/n 1'
_audit_block_doi 10.5517/ccdc.csd.cc1z9pyx
_audit_creation_method SHELXL-2014/7
_audit_update_record
;
2018-02-28 deposited with the CCDC.
2018-05-24 downloaded from the CCDC.
;
_cell_angle_alpha 90
_cell_angle_beta 96.290(5)
_cell_angle_gamma 90
_cell_formula_units_Z 12
_cell_length_a 7.989(2)
_cell_length_b 15.320(5)
_cell_length_c 13.213(4)
_cell_measurement_reflns_used 8753
_cell_measurement_temperature 100(2)
_cell_measurement_theta_max 52.675
_cell_measurement_theta_min 5.318
_cell_volume 1607.4(8)
_computing_cell_refinement 'Bruker Apex'
_computing_data_collection 'Bruker Apex'
_computing_data_reduction 'Bruker Apex'
_computing_structure_refinement 'SHELXL-2014/7 (Sheldrick, 2014)'
_diffrn_ambient_temperature 100(2)
_diffrn_measured_fraction_theta_full 0.975
_diffrn_measured_fraction_theta_max 0.969
_diffrn_measurement_device_type 'Bruker Smart Apex'
_diffrn_measurement_method \w-scans
_diffrn_radiation_type MoK\a
_diffrn_radiation_wavelength 0.71073
_diffrn_reflns_av_R_equivalents 0.0296
_diffrn_reflns_av_unetI/netI 0.0181
_diffrn_reflns_Laue_measured_fraction_full 0.975
_diffrn_reflns_Laue_measured_fraction_max 0.969
_diffrn_reflns_limit_h_max 9
_diffrn_reflns_limit_h_min -6
_diffrn_reflns_limit_k_max 17
_diffrn_reflns_limit_k_min -19
_diffrn_reflns_limit_l_max 15
_diffrn_reflns_limit_l_min -16
_diffrn_reflns_number 26561
_diffrn_reflns_point_group_measured_fraction_full 0.975
_diffrn_reflns_point_group_measured_fraction_max 0.969
_diffrn_reflns_theta_full 25.242
_diffrn_reflns_theta_max 26.401
_diffrn_reflns_theta_min 2.042
_diffrn_source sealed-tube
_exptl_absorpt_coefficient_mu 0.054
_exptl_absorpt_correction_T_max 0.7454
_exptl_absorpt_correction_T_min 0.6886
_exptl_absorpt_correction_type multi-scan
_exptl_absorpt_process_details SADABS
_exptl_crystal_colour colourless
_exptl_crystal_density_diffrn 0.907
_exptl_crystal_description cylinder
_exptl_crystal_F_000 504
_exptl_crystal_size_rad 0.25
_refine_diff_density_max 0.193
_refine_diff_density_min -0.186
_refine_diff_density_rms 0.037
_refine_ls_extinction_method none
_refine_ls_goodness_of_fit_ref 0.979
_refine_ls_hydrogen_treatment mixed
_refine_ls_matrix_type full
_refine_ls_number_parameters 162
_refine_ls_number_reflns 3200
_refine_ls_number_restraints 18
_refine_ls_restrained_S_all 0.976
_refine_ls_R_factor_all 0.0593
_refine_ls_R_factor_gt 0.0503
_refine_ls_shift/su_max 0.000
_refine_ls_shift/su_mean 0.000
_refine_ls_structure_factor_coef Fsqd
_refine_ls_weighting_details 'w=1/[\s^2^(Fo^2^)+(0.0222P)^2^+1.8140P] where P=(Fo^2^+2Fc^2^)/3'
_refine_ls_weighting_scheme calc
_refine_ls_wR_factor_gt 0.1171
_refine_ls_wR_factor_ref 0.1218
_reflns_Friedel_coverage 0.000
_reflns_number_gt 2732
_reflns_number_total 3200
_reflns_threshold_expression 'I > 2\s(I)'
_cod_data_source_file c8cc03295e2.cif
_cod_data_source_block diethylamine_30s_0m
_cod_depositor_comments 'Adding full bibliography for 7121726--7121736.cif.'
_cod_original_cell_volume 1607.5(8)
_cod_database_code 7121736
_shelx_shelxl_version_number 2014/7
_shelx_space_group_comment
;
The symmetry employed for this shelxl refinement is uniquely defined
by the following loop, which should always be used as a source of
symmetry information in preference to the above space-group names.
They are only intended as comments.
;

loop_
_space_group_symop_operation_xyz
'x, y, z'
'-x+1/2, y+1/2, -z+1/2'
'-x, -y, -z'
'x-1/2, -y-1/2, z-1/2'

loop_
_atom_site_label
_atom_site_type_symbol
_atom_site_fract_x
_atom_site_fract_y
_atom_site_fract_z
_atom_site_U_iso_or_equiv
_atom_site_adp_type
_atom_site_occupancy
_atom_site_site_symmetry_order
_atom_site_calc_flag
_atom_site_refinement_flags_posn
_atom_site_refinement_flags_adp
_atom_site_refinement_flags_occupancy
N1 N 0.98340(18) 0.34873(9) 0.74867(10) 0.0213(3) Uani 1 1 d D . .
H1A H 1.059(3) 0.3845(17) 0.738(2) 0.009(3) Uiso 0.495(14) 1 d D U P
H1B H 0.912(3) 0.3765(17) 0.778(2) 0.009(3) Uiso 0.505(14) 1 d D U P
C11 C 1.0536(2) 0.28226(10) 0.82052(13) 0.0250(4) Uani 1 1 d . . .
H11A H 1.1422 0.2492 0.7902 0.030 Uiso 1 1 calc R U .
H11B H 0.9640 0.2408 0.8345 0.030 Uiso 1 1 calc R U .
C12 C 1.1280(2) 0.32408(12) 0.91937(13) 0.0285(4) Uani 1 1 d . . .
H12A H 1.2173 0.3649 0.9055 0.043 Uiso 1 1 calc R U .
H12B H 1.1752 0.2787 0.9664 0.043 Uiso 1 1 calc R U .
H12C H 1.0397 0.3557 0.9501 0.043 Uiso 1 1 calc R U .
C13 C 0.9102(2) 0.31255(11) 0.65174(12) 0.0255(4) Uani 1 1 d . . .
H13A H 0.8143 0.2741 0.6630 0.031 Uiso 1 1 calc R U .
H13B H 0.9954 0.2770 0.6214 0.031 Uiso 1 1 calc R U .
C14 C 0.8498(2) 0.38588(12) 0.57928(13) 0.0292(4) Uani 1 1 d . . .
H14A H 0.7666 0.4214 0.6099 0.044 Uiso 1 1 calc R U .
H14B H 0.7981 0.3610 0.5150 0.044 Uiso 1 1 calc R U .
H14C H 0.9457 0.4225 0.5662 0.044 Uiso 1 1 calc R U .
N2 N 1.30515(19) 0.45517(9) 0.69740(10) 0.0223(3) Uani 1 1 d D . .
H2A H 1.391(3) 0.447(2) 0.739(2) 0.009(3) Uiso 0.495(14) 1 d D U P
H2B H 1.232(3) 0.4198(17) 0.713(2) 0.009(3) Uiso 0.505(14) 1 d D U P
C21 C 1.3428(2) 0.43399(11) 0.59449(12) 0.0266(4) Uani 1 1 d . . .
H21A H 1.4366 0.4712 0.5767 0.032 Uiso 1 1 calc R U .
H21B H 1.2429 0.4467 0.5455 0.032 Uiso 1 1 calc R U .
C22 C 1.3908(2) 0.33874(12) 0.58562(14) 0.0317(4) Uani 1 1 d . . .
H22A H 1.4903 0.3261 0.6336 0.048 Uiso 1 1 calc R U .
H22B H 1.4162 0.3267 0.5161 0.048 Uiso 1 1 calc R U .
H22C H 1.2969 0.3018 0.6014 0.048 Uiso 1 1 calc R U .
C23 C 1.2513(2) 0.54567(11) 0.70614(13) 0.0263(4) Uani 1 1 d . . .
H23A H 1.1433 0.5546 0.6630 0.032 Uiso 1 1 calc R U .
H23B H 1.3362 0.5849 0.6811 0.032 Uiso 1 1 calc R U .
C24 C 1.2295(2) 0.56872(12) 0.81559(13) 0.0315(4) Uani 1 1 d . . .
H24A H 1.1452 0.5301 0.8404 0.047 Uiso 1 1 calc R U .
H24B H 1.1920 0.6294 0.8191 0.047 Uiso 1 1 calc R U .
H24C H 1.3372 0.5615 0.8580 0.047 Uiso 1 1 calc R U .
N3 N 1.6552(2) 0.41360(9) 0.84249(11) 0.0252(3) Uani 1 1 d D . .
H3A H 1.726(3) 0.3921(19) 0.807(2) 0.009(3) Uiso 0.495(14) 1 d D U P
H3B H 1.570(3) 0.426(2) 0.8024(19) 0.009(3) Uiso 0.505(14) 1 d D U P
C31 C 1.7153(2) 0.49571(11) 0.89010(14) 0.0301(4) Uani 1 1 d . . .
H31A H 1.8223 0.4853 0.9337 0.036 Uiso 1 1 calc R U .
H31B H 1.6317 0.5178 0.9339 0.036 Uiso 1 1 calc R U .
C32 C 1.7431(3) 0.56336(12) 0.81016(16) 0.0375(5) Uani 1 1 d . . .
H32A H 1.8269 0.5418 0.7674 0.056 Uiso 1 1 calc R U .
H32B H 1.7835 0.6177 0.8436 0.056 Uiso 1 1 calc R U .
H32C H 1.6367 0.5744 0.7678 0.056 Uiso 1 1 calc R U .
C33 C 1.6237(2) 0.34698(12) 0.91742(13) 0.0270(4) Uani 1 1 d . . .
H33A H 1.5370 0.3684 0.9594 0.032 Uiso 1 1 calc R U .
H33B H 1.7284 0.3363 0.9631 0.032 Uiso 1 1 calc R U .
C34 C 1.5647(2) 0.26219(12) 0.86626(14) 0.0314(4) Uani 1 1 d . . .
H34A H 1.4583 0.2720 0.8234 0.047 Uiso 1 1 calc R U .
H34B H 1.5479 0.2184 0.9183 0.047 Uiso 1 1 calc R U .
H34C H 1.6498 0.2413 0.8240 0.047 Uiso 1 1 calc R U .

loop_
_atom_site_aniso_label
_atom_site_aniso_U_11
_atom_site_aniso_U_22
_atom_site_aniso_U_33
_atom_site_aniso_U_23
_atom_site_aniso_U_13
_atom_site_aniso_U_12
N1 0.0236(8) 0.0189(7) 0.0215(7) 0.0009(5) 0.0034(6) -0.0004(6)
C11 0.0265(9) 0.0199(8) 0.0286(9) 0.0045(7) 0.0034(7) 0.0009(7)
C12 0.0257(9) 0.0306(9) 0.0285(9) 0.0062(7) -0.0006(7) 0.0013(7)
C13 0.0284(9) 0.0243(8) 0.0242(8) -0.0017(7) 0.0043(7) -0.0021(7)
C14 0.0296(10) 0.0322(9) 0.0246(9) 0.0027(7) -0.0016(8) -0.0045(7)
N2 0.0270(8) 0.0212(7) 0.0188(7) 0.0021(5) 0.0029(6) -0.0019(6)
C21 0.0275(10) 0.0322(9) 0.0207(8) 0.0024(7) 0.0048(7) -0.0005(7)
C22 0.0311(10) 0.0358(10) 0.0289(9) -0.0073(8) 0.0059(8) 0.0010(8)
C23 0.0326(10) 0.0212(8) 0.0249(8) 0.0025(6) 0.0021(7) -0.0020(7)
C24 0.0375(11) 0.0275(9) 0.0294(9) -0.0044(7) 0.0038(8) 0.0013(8)
N3 0.0278(9) 0.0261(7) 0.0213(7) -0.0021(6) 0.0017(6) 0.0049(6)
C31 0.0312(10) 0.0288(9) 0.0293(9) -0.0070(7) -0.0007(8) 0.0071(7)
C32 0.0392(12) 0.0262(9) 0.0455(11) -0.0017(8) -0.0025(9) 0.0025(8)
C33 0.0231(9) 0.0367(10) 0.0212(8) -0.0008(7) 0.0033(7) 0.0019(7)
C34 0.0301(10) 0.0350(10) 0.0298(9) 0.0017(8) 0.0059(8) -0.0038(8)

loop_
_atom_type_symbol
_atom_type_description
_atom_type_scat_dispersion_real
_atom_type_scat_dispersion_imag
_atom_type_scat_source
C C 0.0033 0.0016 'International Tables Vol C Tables 4.2.6.8 and 6.1.1.4'
H H 0.0000 0.0000 'International Tables Vol C Tables 4.2.6.8 and 6.1.1.4'
N N 0.0061 0.0033 'International Tables Vol C Tables 4.2.6.8 and 6.1.1.4'

loop_
_citation_id
_citation_doi
_citation_year
1 10.1039/C8CC03295E 2018

loop_
_geom_angle_atom_site_label_1
_geom_angle_atom_site_label_2
_geom_angle_atom_site_label_3
_geom_angle
C13 N1 C11 113.22(13)
N1 C11 C12 110.57(14)
N1 C13 C14 109.97(14)
C23 N2 C21 112.15(13)
N2 C21 C22 111.42(14)
N2 C23 C24 111.22(14)
C33 N3 C31 112.42(14)
N3 C31 C32 110.78(15)
N3 C33 C34 111.36(14)

loop_
_geom_bond_atom_site_label_1
_geom_bond_atom_site_label_2
_geom_bond_distance
N1 C13 1.458(2)
N1 C11 1.462(2)
C11 C12 1.516(2)
C13 C14 1.520(2)
N2 C23 1.460(2)
N2 C21 1.461(2)
C21 C22 1.517(2)
C23 C24 1.517(2)
N3 C33 1.463(2)
N3 C31 1.464(2)
C31 C32 1.513(3)
C33 C34 1.515(2)

loop_
_geom_hbond_atom_site_label_D
_geom_hbond_atom_site_label_H
_geom_hbond_atom_site_label_A
_geom_hbond_distance_DH
_geom_hbond_distance_HA
_geom_hbond_distance_DA
_geom_hbond_angle_DHA
_geom_hbond_site_symmetry_A
N1 H1A N2 0.841(18) 2.355(18) 3.179(2) 167(3) .
N1 H1B N3 0.836(17) 2.378(18) 3.180(2) 161(3) 1_455
N2 H2A N3 0.840(18) 2.441(18) 3.275(2) 173(3) .
N2 H2B N1 0.842(17) 2.355(18) 3.179(2) 166(3) .
N3 H3A N1 0.838(18) 2.371(18) 3.180(2) 162(3) 1_655
N3 H3B N2 0.836(18) 2.443(18) 3.275(2) 174(3) .
